data_1513072
loop_
_publ_author_name
'Ivanova, Bojidarka'
'Spiteller, Michael'

_publ_section_title
;
 Organic mandelates as promising materials with non-linear optical
 application
;
_journal_name_full 'Structural Chemistry'
_journal_page_first 989
_journal_paper_doi 10.1007/s11224-010-9635-5
_journal_volume 21
_journal_year 2010
_chemical_absolute_configuration rmad
_chemical_formula_moiety 'C9 H13 N2 O, C8 H7 O3, 0.5(O)'
_chemical_formula_sum 'C17 H20 N2 O4.5'
_chemical_formula_weight 324.35
_space_group_IT_number 5
_symmetry_cell_setting monoclinic
_symmetry_space_group_name_Hall 'C 2y'
_symmetry_space_group_name_H-M 'C 1 2 1'
_atom_sites_solution_hydrogens geom
_atom_sites_solution_primary direct
_atom_sites_solution_secondary difmap
_audit_creation_method SHELXL-97
_cell_angle_alpha 90.00
_cell_angle_beta 119.94(4)
_cell_angle_gamma 90.00
_cell_formula_units_Z 4
_cell_length_a 19.200(14)
_cell_length_b 5.508(3)
_cell_length_c 17.452(14)
_cell_measurement_temperature 198(2)
_cell_volume 1599(2)
_computing_cell_refinement 'Bruker SAINT'
_computing_data_collection 'Bruker GIS'
_computing_data_reduction 'Bruker SAINT'
_computing_molecular_graphics 'Bruker APEX2'
_computing_structure_refinement 'SHELXL-97 (Sheldrick, 2008)'
_computing_structure_solution 'SHELXS-97 (Sheldrick, 2008)'
_diffrn_ambient_temperature 198(2)
_diffrn_measured_fraction_theta_full 0.972
_diffrn_measured_fraction_theta_max 0.972
_diffrn_measurement_device_type 'Bruker SMART X2S'
_diffrn_measurement_method '\w scans'
_diffrn_radiation_monochromator 'doubly curved silicon crystal'
_diffrn_radiation_source 'micro-focus sealed tube'
_diffrn_radiation_type MoK\a
_diffrn_radiation_wavelength 0.71073
_diffrn_reflns_av_R_equivalents 0.0847
_diffrn_reflns_av_sigmaI/netI 0.1511
_diffrn_reflns_limit_h_max 22
_diffrn_reflns_limit_h_min -21
_diffrn_reflns_limit_k_max 6
_diffrn_reflns_limit_k_min -6
_diffrn_reflns_limit_l_max 20
_diffrn_reflns_limit_l_min -12
_diffrn_reflns_number 2492
_diffrn_reflns_theta_full 25.06
_diffrn_reflns_theta_max 25.06
_diffrn_reflns_theta_min 2.45
_exptl_absorpt_coefficient_mu 0.098
_exptl_absorpt_correction_T_max 0.9718
_exptl_absorpt_correction_T_min 0.9670
_exptl_absorpt_correction_type multi-scan
_exptl_crystal_colour colorless
_exptl_crystal_density_diffrn 1.347
_exptl_crystal_density_method 'not measured'
_exptl_crystal_description plate
_exptl_crystal_F_000 688
_exptl_crystal_size_max 0.43
_exptl_crystal_size_mid 0.23
_exptl_crystal_size_min 0.05
_refine_diff_density_max 0.475
_refine_diff_density_min -0.326
_refine_diff_density_rms 0.077
_refine_ls_abs_structure_details 'Flack H D (1983), Acta Cryst. A39, 876-881'
_refine_ls_abs_structure_Flack -4(3)
_refine_ls_extinction_method none
_refine_ls_goodness_of_fit_ref 0.903
_refine_ls_hydrogen_treatment constr
_refine_ls_matrix_type full
_refine_ls_number_parameters 215
_refine_ls_number_reflns 2288
_refine_ls_number_restraints 1
_refine_ls_restrained_S_all 0.902
_refine_ls_R_factor_all 0.1213
_refine_ls_R_factor_gt 0.0763
_refine_ls_shift/su_max 0.012
_refine_ls_shift/su_mean 0.004
_refine_ls_structure_factor_coef Fsqd
_refine_ls_weighting_details 'calc w=1/[\s^2^(Fo^2^)+(0.0915P)^2^+0.0000P] where P=(Fo^2^+2Fc^2^)/3'
_refine_ls_weighting_scheme calc
_refine_ls_wR_factor_gt 0.1656
_refine_ls_wR_factor_ref 0.1866
_reflns_number_gt 1319
_reflns_number_total 2288
_reflns_threshold_expression >2sigma(I)
_cod_data_source_file Struct-126.cif
_cod_data_source_block bi126a
_cod_depositor_comments
;
The following automatic conversions were performed:

'_symmetry_cell_setting' value 'Monoclinic' changed to 'monoclinic'
according to the built-in table from CIF Core dictionary named
'cif_core.dic' version 2.4.1 from 2010-06-29.

Automatic conversion script
Id: cif_fix_values 1891 2012-01-12 08:04:46Z andrius 

2017-03-17
Z value and formula fixed to values more according to usual
chemical conventions.                 miguel
;
_cod_original_formula_sum 'C34 H40 N4 O9'
_cod_original_formula_weight 648.70
_cod_original_formula_moiety '2(C9 H13 N2 O), 2(C8 H7 O3), O'
_cod_original_formula_units_Z 2
_cod_original_sg_symbol_H-M 'C 2'
_cod_database_code 1513072

loop_
_symmetry_equiv_pos_as_xyz
'x, y, z'
'-x, y, -z'
'x+1/2, y+1/2, z'
'-x+1/2, y+1/2, -z'

loop_
_atom_site_label
_atom_site_type_symbol
_atom_site_fract_x
_atom_site_fract_y
_atom_site_fract_z
_atom_site_U_iso_or_equiv
_atom_site_adp_type
_atom_site_occupancy
_atom_site_symmetry_multiplicity
_atom_site_calc_flag
_atom_site_refinement_flags
O4 O 0.3866(2) 0.1035(8) 0.0985(3) 0.0294(12) Uani 1 1 d .
O3 O 0.5130(3) 0.1072(8) 0.1249(3) 0.0317(12) Uani 1 1 d .
O2 O 0.3880(2) 0.5949(8) 0.1069(3) 0.0286(12) Uani 1 1 d .
H2 H 0.3945 0.7419 0.1217 0.043 Uiso 1 1 calc R
OW1 O 0.5000 -0.2153(11) 0.0000 0.0362(18) Uani 1 2 d S
C17 C 0.4969(3) 0.4851(11) 0.2522(4) 0.0217(15) Uani 1 1 d .
C16 C 0.4820(4) 0.3129(13) 0.2993(4) 0.0306(17) Uani 1 1 d .
H16 H 0.4515 0.1732 0.2694 0.037 Uiso 1 1 calc R
C15 C 0.4533(4) 0.2059(12) 0.1223(4) 0.0211(16) Uani 1 1 d .
C14 C 0.4638(3) 0.4702(12) 0.1536(4) 0.0223(16) Uani 1 1 d .
H14 H 0.5026 0.5510 0.1394 0.027 Uiso 1 1 calc R
C13 C 0.5102(4) 0.3375(16) 0.3881(5) 0.0400(19) Uani 1 1 d .
H13 H 0.4985 0.2175 0.4191 0.048 Uiso 1 1 calc R
C12 C 0.5566(4) 0.5423(15) 0.4329(5) 0.045(2) Uani 1 1 d .
H12 H 0.5778 0.5602 0.4947 0.054 Uiso 1 1 calc R
C11 C 0.5704(5) 0.7131(15) 0.3865(5) 0.048(2) Uani 1 1 d .
H11 H 0.6001 0.8544 0.4159 0.058 Uiso 1 1 calc R
C10 C 0.5423(4) 0.6863(13) 0.2974(5) 0.0337(18) Uani 1 1 d .
H10 H 0.5542 0.8065 0.2665 0.040 Uiso 1 1 calc R
O1 O 0.2369(2) 0.9216(7) 0.0888(3) 0.0292(12) Uani 1 1 d .
N2 N 0.1206(3) 0.8765(11) 0.0905(3) 0.0331(15) Uani 1 1 d .
H2A H 0.1050 1.0267 0.0732 0.040 Uiso 1 1 calc R
H2B H 0.0899 0.7781 0.1006 0.040 Uiso 1 1 calc R
N1 N 0.2330(3) 0.4210(8) 0.0657(3) 0.0238(14) Uani 1 1 d .
H1A H 0.1973 0.4651 0.0091 0.036 Uiso 1 1 calc R
H1B H 0.2326 0.2566 0.0708 0.036 Uiso 1 1 calc R
H1C H 0.2832 0.4708 0.0796 0.036 Uiso 1 1 calc R
C9 C 0.2745(4) 0.6646(13) 0.2883(4) 0.0261(17) Uani 1 1 d .
C8 C 0.1899(3) 0.7988(12) 0.1011(4) 0.0222(16) Uani 1 1 d .
C7 C 0.2100(3) 0.5364(11) 0.1271(4) 0.0208(16) Uani 1 1 d .
H7 H 0.1622 0.4513 0.1230 0.025 Uiso 1 1 calc R
C6 C 0.2153(4) 0.6219(16) 0.3102(5) 0.042(2) Uani 1 1 d .
H6 H 0.1795 0.4891 0.2839 0.050 Uiso 1 1 calc R
C5 C 0.3250(4) 0.8594(15) 0.3289(5) 0.043(2) Uani 1 1 d .
H5 H 0.3664 0.8924 0.3156 0.052 Uiso 1 1 calc R
C4 C 0.2075(5) 0.7698(18) 0.3700(5) 0.056(3) Uani 1 1 d .
H4 H 0.1672 0.7362 0.3849 0.068 Uiso 1 1 calc R
C3 C 0.2824(4) 0.5121(13) 0.2217(4) 0.0340(19) Uani 1 1 d .
H3A H 0.2882 0.3398 0.2401 0.041 Uiso 1 1 calc R
H3B H 0.3319 0.5600 0.2213 0.041 Uiso 1 1 calc R
C2 C 0.3176(6) 1.0063(16) 0.3874(5) 0.057(3) Uani 1 1 d .
H2C H 0.3537 1.1380 0.4144 0.069 Uiso 1 1 calc R
C1 C 0.2578(6) 0.9635(19) 0.4073(5) 0.062(3) Uani 1 1 d .
H1 H 0.2515 1.0680 0.4467 0.074 Uiso 1 1 calc R

loop_
_atom_site_aniso_label
_atom_site_aniso_U_11
_atom_site_aniso_U_22
_atom_site_aniso_U_33
_atom_site_aniso_U_23
_atom_site_aniso_U_13
_atom_site_aniso_U_12
O4 0.020(3) 0.021(3) 0.040(3) -0.002(2) 0.009(2) -0.009(2)
O3 0.029(3) 0.023(3) 0.049(3) -0.003(2) 0.024(2) -0.001(3)
O2 0.019(2) 0.020(3) 0.036(3) 0.003(2) 0.005(2) 0.007(2)
OW1 0.039(4) 0.023(4) 0.053(5) 0.000 0.028(4) 0.000
C17 0.016(3) 0.016(4) 0.026(4) 0.002(3) 0.006(3) 0.013(3)
C16 0.033(4) 0.028(4) 0.034(4) 0.000(4) 0.019(3) -0.004(4)
C15 0.025(4) 0.018(4) 0.020(4) 0.007(3) 0.011(3) 0.007(3)
C14 0.012(3) 0.023(4) 0.035(4) 0.002(3) 0.014(3) -0.001(3)
C13 0.043(4) 0.049(5) 0.035(4) 0.010(4) 0.024(4) 0.011(4)
C12 0.052(5) 0.046(5) 0.024(4) -0.005(4) 0.010(4) 0.015(4)
C11 0.061(5) 0.034(5) 0.031(5) -0.008(4) 0.009(4) -0.005(4)
C10 0.035(4) 0.021(4) 0.039(4) -0.001(3) 0.014(4) -0.003(4)
O1 0.022(2) 0.019(3) 0.050(3) 0.007(2) 0.020(2) 0.000(2)
N2 0.026(3) 0.024(4) 0.062(4) 0.002(3) 0.031(3) 0.004(3)
N1 0.028(3) 0.008(3) 0.031(3) -0.001(2) 0.011(3) 0.000(2)
C9 0.024(3) 0.031(5) 0.025(4) 0.012(3) 0.013(3) 0.014(4)
C8 0.012(3) 0.023(4) 0.035(4) -0.004(3) 0.014(3) -0.004(3)
C7 0.016(3) 0.022(4) 0.026(4) 0.005(3) 0.011(3) 0.003(3)
C6 0.038(4) 0.050(5) 0.039(5) 0.006(4) 0.020(4) -0.003(4)
C5 0.039(4) 0.044(5) 0.036(5) 0.006(4) 0.011(4) -0.004(4)
C4 0.054(5) 0.091(8) 0.036(5) 0.006(5) 0.031(5) 0.025(6)
C3 0.029(4) 0.038(5) 0.028(4) 0.005(3) 0.009(3) 0.016(4)
C2 0.067(6) 0.043(6) 0.039(5) -0.001(5) 0.008(5) -0.001(5)
C1 0.066(6) 0.066(7) 0.036(5) -0.007(5) 0.012(5) 0.028(6)

loop_
_atom_type_symbol
_atom_type_description
_atom_type_scat_dispersion_real
_atom_type_scat_dispersion_imag
_atom_type_scat_source
C C 0.0033 0.0016 'International Tables Vol C Tables 4.2.6.8 and 6.1.1.4'
H H 0.0000 0.0000 'International Tables Vol C Tables 4.2.6.8 and 6.1.1.4'
N N 0.0061 0.0033 'International Tables Vol C Tables 4.2.6.8 and 6.1.1.4'
O O 0.0106 0.0060 'International Tables Vol C Tables 4.2.6.8 and 6.1.1.4'

loop_
_geom_angle_atom_site_label_1
_geom_angle_atom_site_label_2
_geom_angle_atom_site_label_3
_geom_angle
C16 C17 C10 118.1(6)
C16 C17 C14 123.3(6)
C10 C17 C14 118.6(6)
C13 C16 C17 121.7(7)
O3 C15 O4 125.3(6)
O3 C15 C14 116.5(6)
O4 C15 C14 118.2(5)
O2 C14 C17 110.5(5)
O2 C14 C15 109.7(5)
C17 C14 C15 111.3(5)
C16 C13 C12 119.4(7)
C11 C12 C13 119.0(7)
C12 C11 C10 121.3(7)
C11 C10 C17 120.5(7)
C5 C9 C6 116.8(7)
C5 C9 C3 121.1(6)
C6 C9 C3 122.1(7)
O1 C8 N2 125.0(6)
O1 C8 C7 118.6(5)
N2 C8 C7 116.3(6)
N1 C7 C8 108.5(5)
N1 C7 C3 107.5(5)
C8 C7 C3 111.3(5)
C4 C6 C9 121.1(8)
C2 C5 C9 122.4(7)
C1 C4 C6 120.1(8)
C9 C3 C7 113.2(5)
C5 C2 C1 120.0(8)
C4 C1 C2 119.6(8)

loop_
_geom_bond_atom_site_label_1
_geom_bond_atom_site_label_2
_geom_bond_distance
O4 C15 1.264(7)
O3 C15 1.249(7)
O2 C14 1.439(7)
C17 C16 1.375(9)
C17 C10 1.387(9)
C17 C14 1.511(8)
C16 C13 1.370(9)
C15 C14 1.532(9)
C13 C12 1.408(11)
C12 C11 1.351(10)
C11 C10 1.376(10)
O1 C8 1.230(7)
N2 C8 1.319(7)
N1 C7 1.490(7)
C9 C5 1.381(10)
C9 C6 1.389(9)
C9 C3 1.500(9)
C8 C7 1.506(9)
C7 C3 1.546(8)
C6 C4 1.389(10)
C5 C2 1.366(11)
C4 C1 1.367(13)
C2 C1 1.374(11)
